data_7126369
loop_
_publ_author_name
'Salorinne, Kirsi'
'Man, Renee W. Y.'
'Lummis, Paul A.'
'Hazer, Maryam Sabooni Asre'
'Malola, Sami'
'Yim, Jacky C.-H.'
'Veinot, Alex J.'
'Zhou, Wenxia'
'H\"akkinen, Hannu'
'Nambo, Masakazu'
'Crudden, Cathleen M.'

_publ_section_title
;
 Synthesis and properties of an Au<sub>6</sub> cluster supported by a
 mixed N-heterocyclic carbene-thiolate ligand.
;
_journal_issue 45
_journal_name_full 'Chemical communications (Cambridge, England)'
_journal_page_first 6102
_journal_page_last 6105
_journal_paper_doi 10.1039/d0cc01482f
_journal_volume 56
_journal_year 2020
_chemical_formula_sum 'C14 H18 Au Br N2 O S'
_chemical_formula_weight 539.24
_space_group_crystal_system triclinic
_space_group_IT_number 2
_space_group_name_Hall '-P 1'
_space_group_name_H-M_alt 'P -1'
_atom_sites_solution_hydrogens geom
_atom_sites_solution_primary direct
_atom_sites_solution_secondary difmap
_audit_creation_method SHELXL-2014/7
_audit_update_record
;
2020-02-20 deposited with the CCDC.	2020-04-06 downloaded from the CCDC.
;
_cell_angle_alpha 66.9380(10)
_cell_angle_beta 78.8370(10)
_cell_angle_gamma 79.3620(10)
_cell_formula_units_Z 2
_cell_length_a 9.2685(3)
_cell_length_b 9.2937(3)
_cell_length_c 10.4915(3)
_cell_measurement_reflns_used 9758
_cell_measurement_temperature 180(2)
_cell_measurement_theta_max 30.53
_cell_measurement_theta_min 2.40
_cell_volume 809.82(4)
_computing_cell_refinement
;Saint V8.38A and SADABS V2016/2 (Apex3 v2018.7-2; Bruker AXS).
 Ref. for SADABS: Krause, L.; Herbst-Irmer, R.; Sheldrick G.M.; 
 Stalke D., J. Appl. Cryst., 48 (2015), 3-10.
;
_computing_data_collection 'APEX3 software package v2018.7-2(Bruker AXS).'
_computing_data_reduction
;Saint V8.38A and SADABS V2016/2 (Apex3 v2018.7-2; Bruker AXS).
 Ref. for SADABS: Krause, L.; Herbst-Irmer, R.; Sheldrick G.M.; 
 Stalke D., J. Appl. Cryst., 48 (2015), 3-10. 
;
_computing_structure_refinement 'SHELXL-2014/7 (Sheldrick, 2014)'
_computing_structure_solution
; SHELXT-2014/5 (Sheldrick, 2014). G. M. Sheldrick, Acta Cryst. 2015, A71,
  3-8.
;
_diffrn_ambient_temperature 180(2)
_diffrn_detector 'Bruker AXS PHOTON II Charge-Integrating Pixel Array Detector (CPAD)'
_diffrn_measured_fraction_theta_full 0.996
_diffrn_measured_fraction_theta_max 0.997
_diffrn_measurement_device_type 'Bruker AXS D8 Venture Duo'
_diffrn_measurement_method 'shutterless rotation images,\f and \w scans'
_diffrn_radiation_monochromator 'HELIOS multilayer mirror optics'
_diffrn_radiation_type MoK\a
_diffrn_radiation_wavelength 0.71073
_diffrn_reflns_av_R_equivalents 0.0433
_diffrn_reflns_av_unetI/netI 0.0240
_diffrn_reflns_Laue_measured_fraction_full 0.996
_diffrn_reflns_Laue_measured_fraction_max 0.997
_diffrn_reflns_limit_h_max 13
_diffrn_reflns_limit_h_min -13
_diffrn_reflns_limit_k_max 13
_diffrn_reflns_limit_k_min -13
_diffrn_reflns_limit_l_max 14
_diffrn_reflns_limit_l_min -14
_diffrn_reflns_number 43744
_diffrn_reflns_point_group_measured_fraction_full 0.996
_diffrn_reflns_point_group_measured_fraction_max 0.997
_diffrn_reflns_theta_full 25.242
_diffrn_reflns_theta_max 30.539
_diffrn_reflns_theta_min 2.887
_diffrn_source 'high brilliance Incoatec I\ms microfocus tube'
_exptl_absorpt_coefficient_mu 11.676
_exptl_absorpt_correction_T_max 0.7461
_exptl_absorpt_correction_T_min 0.4532
_exptl_absorpt_correction_type multi-scan
_exptl_absorpt_process_details 'SADABS v2016/2 (Apex3, Bruker AXS)'
_exptl_crystal_colour colorless
_exptl_crystal_density_diffrn 2.211
_exptl_crystal_description plate-like
_exptl_crystal_F_000 508
_exptl_crystal_size_max 0.151
_exptl_crystal_size_mid 0.122
_exptl_crystal_size_min 0.102
_refine_diff_density_max 0.984
_refine_diff_density_min -1.543
_refine_diff_density_rms 0.146
_refine_ls_extinction_method none
_refine_ls_goodness_of_fit_ref 1.107
_refine_ls_hydrogen_treatment constr
_refine_ls_matrix_type full
_refine_ls_number_parameters 184
_refine_ls_number_reflns 4943
_refine_ls_number_restraints 0
_refine_ls_restrained_S_all 1.107
_refine_ls_R_factor_all 0.0215
_refine_ls_R_factor_gt 0.0193
_refine_ls_shift/su_max 0.002
_refine_ls_shift/su_mean 0.000
_refine_ls_structure_factor_coef Fsqd
_refine_ls_weighting_details 'w=1/[\s^2^(Fo^2^)+(0.0230P)^2^+0.7809P] where P=(Fo^2^+2Fc^2^)/3'
_refine_ls_weighting_scheme calc
_refine_ls_wR_factor_gt 0.0488
_refine_ls_wR_factor_ref 0.0497
_reflns_Friedel_coverage 0.000
_reflns_number_gt 4636
_reflns_number_total 4943
_reflns_threshold_expression 'I > 2\s(I)'
_cod_data_source_file d0cc01482f2.cif
_cod_data_source_block shelxt_a
_cod_depositor_comments 'Adding full bibliography for 7126368--7126369.cif.'
_cod_database_code 7126369
_shelx_shelxl_version_number 2014/7
_shelx_space_group_comment
;
The symmetry employed for this shelxl refinement is uniquely defined
by the following loop, which should always be used as a source of
symmetry information in preference to the above space-group names.
They are only intended as comments.
;
_shelx_estimated_absorpt_t_min 0.272
_shelx_estimated_absorpt_t_max 0.382
_exptl_absorpt_special_details
;The value for <i>wR</i>~2~(<i>int</i>) was 0.1055 before and 0.0589
 after correction. 
 The ratio of minimum to maximum transmission is 0.6074.
;

loop_
_space_group_symop_operation_xyz
'x, y, z'
'-x, -y, -z'

loop_
_atom_site_label
_atom_site_type_symbol
_atom_site_fract_x
_atom_site_fract_y
_atom_site_fract_z
_atom_site_U_iso_or_equiv
_atom_site_adp_type
_atom_site_occupancy
_atom_site_site_symmetry_order
_atom_site_calc_flag
_atom_site_refinement_flags_posn
_atom_site_refinement_flags_adp
_atom_site_refinement_flags_occupancy
_atom_site_disorder_assembly
_atom_site_disorder_group
Au1 Au 0.63890(2) 0.38282(2) 0.10123(2) 0.02187(4) Uani 1 1 d . . . . .
Br1 Br 0.74099(3) 0.19446(4) -0.00626(3) 0.03130(6) Uani 1 1 d . . . . .
S1 S 0.10703(8) 0.24339(9) 0.40960(8) 0.03048(14) Uani 1 1 d . . . . .
O1 O 0.1116(3) 0.3383(3) 0.6137(2) 0.0399(5) Uani 1 1 d . . . . .
N1 N 0.4441(2) 0.5114(3) 0.3019(2) 0.0210(4) Uani 1 1 d . . . . .
N2 N 0.6123(2) 0.6662(3) 0.1831(2) 0.0219(4) Uani 1 1 d . . . . .
C1 C 0.5615(3) 0.5320(3) 0.1999(3) 0.0207(4) Uani 1 1 d . . . . .
C2 C 0.4184(3) 0.6333(3) 0.3515(3) 0.0218(5) Uani 1 1 d . . . . .
C3 C 0.3150(3) 0.6623(4) 0.4562(3) 0.0271(5) Uani 1 1 d . . . . .
H3 H 0.2445 0.5918 0.5106 0.032 Uiso 1 1 calc R U . . .
C4 C 0.3198(3) 0.7995(4) 0.4775(3) 0.0299(6) Uani 1 1 d . . . . .
H4 H 0.2517 0.8232 0.5489 0.036 Uiso 1 1 calc R U . . .
C5 C 0.4227(3) 0.9033(4) 0.3963(3) 0.0293(6) Uani 1 1 d . . . . .
H5 H 0.4205 0.9977 0.4121 0.035 Uiso 1 1 calc R U . . .
C6 C 0.5279(3) 0.8735(3) 0.2935(3) 0.0259(5) Uani 1 1 d . . . . .
H6 H 0.5988 0.9438 0.2396 0.031 Uiso 1 1 calc R U . . .
C7 C 0.5242(3) 0.7346(3) 0.2733(3) 0.0213(5) Uani 1 1 d . . . . .
C8 C 0.3614(3) 0.3758(3) 0.3591(3) 0.0244(5) Uani 1 1 d . . . . .
H8A H 0.3578 0.3312 0.4621 0.029 Uiso 1 1 calc R U . . .
H8B H 0.4145 0.2940 0.3229 0.029 Uiso 1 1 calc R U . . .
C9 C 0.2036(3) 0.4159(3) 0.3229(3) 0.0262(5) Uani 1 1 d . . . . .
H9A H 0.2058 0.4517 0.2205 0.031 Uiso 1 1 calc R U . . .
H9B H 0.1512 0.5023 0.3534 0.031 Uiso 1 1 calc R U . . .
C10 C 0.0793(3) 0.2363(4) 0.5844(3) 0.0295(6) Uani 1 1 d . . . . .
C11 C 0.0143(4) 0.0921(4) 0.6901(4) 0.0400(7) Uani 1 1 d . . . . .
H11A H -0.0308 0.0434 0.6423 0.060 Uiso 1 1 calc R U . . .
H11B H -0.0614 0.1221 0.7575 0.060 Uiso 1 1 calc R U . . .
H11C H 0.0928 0.0167 0.7394 0.060 Uiso 1 1 calc R U . . .
C12 C 0.7387(3) 0.7386(3) 0.0820(3) 0.0265(5) Uani 1 1 d . . . . .
H12 H 0.7625 0.8212 0.1108 0.032 Uiso 1 1 calc R U . . .
C13 C 0.8763(3) 0.6214(5) 0.0867(4) 0.0402(8) Uani 1 1 d . . . . .
H13A H 0.8644 0.5501 0.0421 0.060 Uiso 1 1 calc R U . . .
H13B H 0.8916 0.5603 0.1842 0.060 Uiso 1 1 calc R U . . .
H13C H 0.9622 0.6778 0.0369 0.060 Uiso 1 1 calc R U . . .
C14 C 0.6923(4) 0.8217(5) -0.0622(3) 0.0414(8) Uani 1 1 d . . . . .
H14A H 0.7731 0.8773 -0.1268 0.062 Uiso 1 1 calc R U . . .
H14B H 0.6043 0.8976 -0.0585 0.062 Uiso 1 1 calc R U . . .
H14C H 0.6692 0.7442 -0.0948 0.062 Uiso 1 1 calc R U . . .

loop_
_atom_site_aniso_label
_atom_site_aniso_U_11
_atom_site_aniso_U_22
_atom_site_aniso_U_33
_atom_site_aniso_U_23
_atom_site_aniso_U_13
_atom_site_aniso_U_12
Au1 0.02097(5) 0.02223(5) 0.02316(5) -0.01037(4) 0.00122(3) -0.00424(3)
Br1 0.03339(14) 0.02780(14) 0.03444(15) -0.01636(12) 0.00356(11) -0.00529(11)
S1 0.0294(3) 0.0331(4) 0.0316(3) -0.0145(3) 0.0029(3) -0.0117(3)
O1 0.0420(12) 0.0455(14) 0.0376(12) -0.0232(11) 0.0070(10) -0.0138(10)
N1 0.0203(9) 0.0197(10) 0.0223(10) -0.0082(8) -0.0014(8) -0.0008(7)
N2 0.0199(9) 0.0233(10) 0.0218(10) -0.0087(8) -0.0006(7) -0.0022(8)
C1 0.0205(11) 0.0203(11) 0.0196(11) -0.0058(9) -0.0028(8) -0.0020(8)
C2 0.0223(11) 0.0206(12) 0.0220(11) -0.0082(9) -0.0051(9) 0.0016(9)
C3 0.0224(12) 0.0307(14) 0.0273(13) -0.0128(11) -0.0004(10) 0.0005(10)
C4 0.0296(13) 0.0330(15) 0.0293(14) -0.0176(12) -0.0034(10) 0.0046(11)
C5 0.0313(13) 0.0256(13) 0.0345(14) -0.0163(11) -0.0080(11) 0.0040(10)
C6 0.0281(12) 0.0224(12) 0.0277(13) -0.0092(10) -0.0075(10) -0.0007(10)
C7 0.0218(11) 0.0217(12) 0.0201(11) -0.0084(9) -0.0044(8) 0.0014(9)
C8 0.0213(11) 0.0207(12) 0.0270(12) -0.0057(10) -0.0003(9) -0.0023(9)
C9 0.0234(12) 0.0250(13) 0.0270(13) -0.0066(10) -0.0006(9) -0.0051(10)
C10 0.0229(12) 0.0317(14) 0.0303(14) -0.0103(11) 0.0022(10) -0.0034(10)
C11 0.0384(17) 0.0379(18) 0.0358(17) -0.0052(14) 0.0015(13) -0.0110(13)
C12 0.0235(12) 0.0311(14) 0.0280(13) -0.0143(11) 0.0036(10) -0.0106(10)
C13 0.0212(13) 0.051(2) 0.056(2) -0.0302(17) 0.0042(13) -0.0083(12)
C14 0.0415(17) 0.050(2) 0.0286(15) -0.0071(14) 0.0023(13) -0.0192(15)

loop_
_atom_type_symbol
_atom_type_description
_atom_type_scat_dispersion_real
_atom_type_scat_dispersion_imag
_atom_type_scat_source
C C 0.0033 0.0016 'International Tables Vol C Tables 4.2.6.8 and 6.1.1.4'
H H 0.0000 0.0000 'International Tables Vol C Tables 4.2.6.8 and 6.1.1.4'
Au Au -2.0133 8.8022 'International Tables Vol C Tables 4.2.6.8 and 6.1.1.4'
Br Br -0.2901 2.4595 'International Tables Vol C Tables 4.2.6.8 and 6.1.1.4'
N N 0.0061 0.0033 'International Tables Vol C Tables 4.2.6.8 and 6.1.1.4'
O O 0.0106 0.0060 'International Tables Vol C Tables 4.2.6.8 and 6.1.1.4'
S S 0.1246 0.1234 'International Tables Vol C Tables 4.2.6.8 and 6.1.1.4'

loop_
_geom_angle_atom_site_label_1
_geom_angle_atom_site_label_2
_geom_angle_atom_site_label_3
_geom_angle
_geom_angle_site_symmetry_1
_geom_angle_site_symmetry_3
_geom_angle_publ_flag
C1 Au1 Br1 176.54(7) . . ?
C10 S1 C9 99.89(14) . . ?
C1 N1 C2 110.5(2) . . ?
C1 N1 C8 125.3(2) . . ?
C2 N1 C8 124.1(2) . . ?
C1 N2 C7 109.9(2) . . ?
C1 N2 C12 127.0(2) . . ?
C7 N2 C12 123.1(2) . . ?
N2 C1 N1 107.0(2) . . ?
N2 C1 Au1 128.99(19) . . ?
N1 C1 Au1 123.96(19) . . ?
N1 C2 C3 132.0(3) . . ?
N1 C2 C7 106.0(2) . . ?
C3 C2 C7 122.0(2) . . ?
C4 C3 C2 116.6(3) . . ?
C4 C3 H3 121.7 . . ?
C2 C3 H3 121.7 . . ?
C3 C4 C5 121.4(3) . . ?
C3 C4 H4 119.3 . . ?
C5 C4 H4 119.3 . . ?
C6 C5 C4 122.3(3) . . ?
C6 C5 H5 118.9 . . ?
C4 C5 H5 118.9 . . ?
C5 C6 C7 116.3(3) . . ?
C5 C6 H6 121.8 . . ?
C7 C6 H6 121.8 . . ?
C2 C7 C6 121.4(2) . . ?
C2 C7 N2 106.4(2) . . ?
C6 C7 N2 132.1(3) . . ?
N1 C8 C9 113.1(2) . . ?
N1 C8 H8A 109.0 . . ?
C9 C8 H8A 109.0 . . ?
N1 C8 H8B 109.0 . . ?
C9 C8 H8B 109.0 . . ?
H8A C8 H8B 107.8 . . ?
C8 C9 S1 109.45(19) . . ?
C8 C9 H9A 109.8 . . ?
S1 C9 H9A 109.8 . . ?
C8 C9 H9B 109.8 . . ?
S1 C9 H9B 109.8 . . ?
H9A C9 H9B 108.2 . . ?
O1 C10 C11 123.9(3) . . ?
O1 C10 S1 122.1(2) . . ?
C11 C10 S1 114.0(2) . . ?
C10 C11 H11A 109.5 . . ?
C10 C11 H11B 109.5 . . ?
H11A C11 H11B 109.5 . . ?
C10 C11 H11C 109.5 . . ?
H11A C11 H11C 109.5 . . ?
H11B C11 H11C 109.5 . . ?
N2 C12 C13 112.2(2) . . ?
N2 C12 C14 109.8(2) . . ?
C13 C12 C14 113.6(3) . . ?
N2 C12 H12 107.0 . . ?
C13 C12 H12 107.0 . . ?
C14 C12 H12 107.0 . . ?
C12 C13 H13A 109.5 . . ?
C12 C13 H13B 109.5 . . ?
H13A C13 H13B 109.5 . . ?
C12 C13 H13C 109.5 . . ?
H13A C13 H13C 109.5 . . ?
H13B C13 H13C 109.5 . . ?
C12 C14 H14A 109.5 . . ?
C12 C14 H14B 109.5 . . ?
H14A C14 H14B 109.5 . . ?
C12 C14 H14C 109.5 . . ?
H14A C14 H14C 109.5 . . ?
H14B C14 H14C 109.5 . . ?

loop_
_geom_bond_atom_site_label_1
_geom_bond_atom_site_label_2
_geom_bond_distance
_geom_bond_site_symmetry_2
_geom_bond_publ_flag
Au1 C1 1.994(3) . ?
Au1 Br1 2.3986(3) . ?
S1 C10 1.779(3) . ?
S1 C9 1.809(3) . ?
O1 C10 1.205(4) . ?
N1 C1 1.354(3) . ?
N1 C2 1.387(3) . ?
N1 C8 1.456(3) . ?
N2 C1 1.349(3) . ?
N2 C7 1.396(3) . ?
N2 C12 1.484(3) . ?
C2 C3 1.388(4) . ?
C2 C7 1.395(4) . ?
C3 C4 1.388(4) . ?
C3 H3 0.9500 . ?
C4 C5 1.396(4) . ?
C4 H4 0.9500 . ?
C5 C6 1.385(4) . ?
C5 H5 0.9500 . ?
C6 C7 1.395(4) . ?
C6 H6 0.9500 . ?
C8 C9 1.524(4) . ?
C8 H8A 0.9900 . ?
C8 H8B 0.9900 . ?
C9 H9A 0.9900 . ?
C9 H9B 0.9900 . ?
C10 C11 1.505(4) . ?
C11 H11A 0.9800 . ?
C11 H11B 0.9800 . ?
C11 H11C 0.9800 . ?
C12 C13 1.511(4) . ?
C12 C14 1.512(4) . ?
C12 H12 1.0000 . ?
C13 H13A 0.9800 . ?
C13 H13B 0.9800 . ?
C13 H13C 0.9800 . ?
C14 H14A 0.9800 . ?
C14 H14B 0.9800 . ?
C14 H14C 0.9800 . ?
